data_2231301
loop_
_publ_author_name
'Saraswathi, B. S.'
'Foro, Sabine'
'Gowda, B. Thimme'

_publ_section_title
;
 <i>N</i>-(2,5-Dimethylphenyl)succinamic acid monohydrate
;
_journal_coeditor_code SJ5169
_journal_issue 8
_journal_name_full 'Acta Crystallographica Section E'
_journal_page_first o1879
_journal_paper_doi 10.1107/S1600536811024937
_journal_volume 67
_journal_year 2011
_chemical_formula_iupac 'C12 H15 N O3, H2 O'
_chemical_formula_moiety 'C12 H15 N O3, H2 O'
_chemical_formula_sum 'C12 H17 N O4'
_chemical_formula_weight 239.27
_chemical_name_systematic
;
<i>N</i>-(2,5-Dimethylphenyl)succinamic acid monohydrate
;
_space_group_IT_number 14
_symmetry_cell_setting monoclinic
_symmetry_space_group_name_Hall '-P 2ybc'
_symmetry_space_group_name_H-M 'P 1 21/c 1'
_atom_sites_solution_hydrogens geom
_atom_sites_solution_primary direct
_atom_sites_solution_secondary difmap
_audit_creation_method SHELXL-97
_cell_angle_alpha 90.00
_cell_angle_beta 95.900(10)
_cell_angle_gamma 90.00
_cell_formula_units_Z 4
_cell_length_a 22.012(4)
_cell_length_b 6.0510(10)
_cell_length_c 9.558(2)
_cell_measurement_reflns_used 663
_cell_measurement_temperature 293(2)
_cell_measurement_theta_max 27.68
_cell_measurement_theta_min 2.79
_cell_volume 1266.3(4)
_computing_cell_refinement
;
CrysAlis RED (Oxford Diffraction, 2009)
;
_computing_data_collection
;
CrysAlis CCD (Oxford Diffraction, 2009)
;
_computing_data_reduction
;
CrysAlis RED (Oxford Diffraction, 2009)
;
_computing_molecular_graphics 'PLATON (Spek, 2009)'
_computing_publication_material 'SHELXL97 (Sheldrick, 2008)'
_computing_structure_refinement 'SHELXL97 (Sheldrick, 2008)'
_computing_structure_solution 'SHELXS97 (Sheldrick, 2008)'
_diffrn_ambient_temperature 293(2)
_diffrn_measured_fraction_theta_full 0.986
_diffrn_measured_fraction_theta_max 0.986
_diffrn_measurement_device_type
;
Oxford Diffraction Xcalibur diffractometer
with a Sapphire CCD detector
;
_diffrn_measurement_method
;
Rotation method data acquisition using \w
;
_diffrn_radiation_monochromator graphite
_diffrn_radiation_source 'fine-focus sealed tube'
_diffrn_radiation_type MoK\a
_diffrn_radiation_wavelength 0.71073
_diffrn_reflns_av_R_equivalents 0.0750
_diffrn_reflns_av_sigmaI/netI 0.1472
_diffrn_reflns_limit_h_max 26
_diffrn_reflns_limit_h_min -26
_diffrn_reflns_limit_k_max 6
_diffrn_reflns_limit_k_min -7
_diffrn_reflns_limit_l_max 8
_diffrn_reflns_limit_l_min -11
_diffrn_reflns_number 4503
_diffrn_reflns_theta_full 25.34
_diffrn_reflns_theta_max 25.34
_diffrn_reflns_theta_min 2.79
_diffrn_standards_decay_% 0
_diffrn_standards_number 0
_exptl_absorpt_coefficient_mu 0.094
_exptl_absorpt_correction_T_max 0.9962
_exptl_absorpt_correction_T_min 0.9777
_exptl_absorpt_correction_type multi-scan
_exptl_absorpt_process_details
;
(CrysAlis RED; Oxford Diffraction, 2009)
;
_exptl_crystal_colour colourless
_exptl_crystal_density_diffrn 1.255
_exptl_crystal_density_method 'not measured'
_exptl_crystal_description needle
_exptl_crystal_F_000 512
_exptl_crystal_size_max 0.24
_exptl_crystal_size_mid 0.08
_exptl_crystal_size_min 0.04
_refine_diff_density_max 0.198
_refine_diff_density_min -0.215
_refine_ls_extinction_method none
_refine_ls_goodness_of_fit_ref 1.082
_refine_ls_hydrogen_treatment mixed
_refine_ls_matrix_type full
_refine_ls_number_parameters 168
_refine_ls_number_reflns 2293
_refine_ls_number_restraints 4
_refine_ls_restrained_S_all 1.081
_refine_ls_R_factor_all 0.2299
_refine_ls_R_factor_gt 0.0993
_refine_ls_shift/su_max 0.004
_refine_ls_shift/su_mean 0.000
_refine_ls_structure_factor_coef Fsqd
_refine_ls_weighting_details 'calc w=1/[\s^2^(Fo^2^)+(0.0275P)^2^+1.0954P] where P=(Fo^2^+2Fc^2^)/3'
_refine_ls_weighting_scheme calc
_refine_ls_wR_factor_gt 0.1157
_refine_ls_wR_factor_ref 0.1468
_reflns_number_gt 964
_reflns_number_total 2293
_reflns_threshold_expression I>2sigma(I)
_cod_data_source_file sj5169.cif
_cod_data_source_block I
_cod_original_sg_symbol_H-M 'P 21/c'
_cod_database_code 2231301
_cod_database_fobs_code 2231301

loop_
_symmetry_equiv_pos_as_xyz
'x, y, z'
'-x, y+1/2, -z+1/2'
'-x, -y, -z'
'x, -y-1/2, z-1/2'

loop_
_atom_site_type_symbol
_atom_site_label
_atom_site_fract_x
_atom_site_fract_y
_atom_site_fract_z
_atom_site_U_iso_or_equiv
_atom_site_adp_type
_atom_site_calc_flag
_atom_site_refinement_flags
_atom_site_occupancy
_atom_site_symmetry_multiplicity
C C1 0.1917(2) 0.0833(9) 0.5880(4) 0.0380(13) Uani d . 1 1
C C2 0.1742(2) -0.1196(9) 0.6356(5) 0.0437(14) Uani d . 1 1
C C3 0.1180(3) -0.2041(9) 0.5786(5) 0.0550(15) Uani d . 1 1
H H3 0.1049 -0.3402 0.6091 0.066 Uiso calc R 1 1
C C4 0.0817(2) -0.0882(10) 0.4772(6) 0.0584(17) Uani d . 1 1
H H4 0.0447 -0.1487 0.4400 0.070 Uiso calc R 1 1
C C5 0.0990(2) 0.1137(10) 0.4304(5) 0.0464(15) Uani d . 1 1
C C6 0.1550(2) 0.2008(8) 0.4869(4) 0.0404(13) Uani d . 1 1
H H6 0.1678 0.3377 0.4568 0.048 Uiso calc R 1 1
C C7 0.2891(2) 0.2840(9) 0.5756(4) 0.0392(13) Uani d . 1 1
C C8 0.3462(2) 0.3619(9) 0.6640(4) 0.0439(14) Uani d . 1 1
H H8A 0.3352 0.4145 0.7538 0.053 Uiso calc R 1 1
H H8B 0.3738 0.2377 0.6820 0.053 Uiso calc R 1 1
C C9 0.3788(2) 0.5434(8) 0.5942(5) 0.0474(14) Uani d . 1 1
H H9A 0.3490 0.6525 0.5578 0.057 Uiso calc R 1 1
H H9B 0.4069 0.6156 0.6646 0.057 Uiso calc R 1 1
C C10 0.4137(2) 0.4669(10) 0.4765(5) 0.0387(13) Uani d . 1 1
C C11 0.2134(2) -0.2482(9) 0.7455(5) 0.0652(17) Uani d . 1 1
H H11A 0.2135 -0.1758 0.8349 0.078 Uiso calc R 1 1
H H11B 0.2544 -0.2560 0.7198 0.078 Uiso calc R 1 1
H H11C 0.1973 -0.3949 0.7518 0.078 Uiso calc R 1 1
C C12 0.0596(2) 0.2444(10) 0.3213(5) 0.0719(19) Uani d . 1 1
H H12A 0.0204 0.1743 0.3034 0.086 Uiso calc R 1 1
H H12B 0.0789 0.2503 0.2358 0.086 Uiso calc R 1 1
H H12C 0.0543 0.3918 0.3553 0.086 Uiso calc R 1 1
N N1 0.24841(18) 0.1758(7) 0.6459(3) 0.0431(11) Uani d D 1 1
H H1N 0.2554(19) 0.147(7) 0.733(2) 0.052 Uiso d D 1 1
O O1 0.28284(14) 0.3146(6) 0.4485(3) 0.0590(12) Uani d . 1 1
O O2 0.41537(16) 0.6192(6) 0.3788(3) 0.0571(11) Uani d D 1 1
H H2O 0.436(2) 0.562(8) 0.321(4) 0.068 Uiso d D 1 1
O O3 0.43953(15) 0.2910(6) 0.4737(3) 0.0516(10) Uani d . 1 1
O O4 0.48537(18) -0.0138(6) 0.6831(4) 0.0569(11) Uani d D 1 1
H H41 0.472(2) 0.090(6) 0.631(4) 0.068 Uiso d D 1 1
H H42 0.505(2) -0.111(6) 0.647(5) 0.068 Uiso d D 1 1

loop_
_atom_site_aniso_label
_atom_site_aniso_U_11
_atom_site_aniso_U_22
_atom_site_aniso_U_33
_atom_site_aniso_U_12
_atom_site_aniso_U_13
_atom_site_aniso_U_23
C1 0.042(4) 0.043(4) 0.031(3) -0.007(3) 0.008(2) -0.001(3)
C2 0.048(4) 0.045(4) 0.040(3) 0.002(3) 0.012(3) -0.002(3)
C3 0.060(4) 0.043(4) 0.066(4) -0.009(4) 0.023(3) -0.003(3)
C4 0.045(4) 0.066(5) 0.064(4) -0.014(4) 0.005(3) -0.010(4)
C5 0.036(3) 0.062(5) 0.041(3) -0.005(3) 0.002(3) -0.006(3)
C6 0.042(3) 0.045(4) 0.034(3) -0.003(3) 0.004(2) 0.001(3)
C7 0.034(3) 0.052(4) 0.031(3) 0.003(3) 0.001(2) 0.000(3)
C8 0.035(3) 0.067(4) 0.030(2) 0.001(3) 0.002(2) -0.003(3)
C9 0.044(3) 0.057(4) 0.041(3) -0.005(3) 0.008(2) -0.008(3)
C10 0.030(3) 0.054(4) 0.030(3) -0.005(3) -0.004(2) 0.001(3)
C11 0.068(4) 0.059(4) 0.071(4) 0.011(4) 0.017(3) 0.012(3)
C12 0.042(4) 0.109(5) 0.062(3) -0.010(4) -0.006(3) 0.003(4)
N1 0.045(3) 0.057(3) 0.028(2) -0.011(3) 0.003(2) 0.009(2)
O1 0.048(2) 0.104(3) 0.0241(17) -0.010(2) 0.0010(14) 0.005(2)
O2 0.066(3) 0.058(3) 0.051(2) 0.009(2) 0.0200(18) 0.010(2)
O3 0.055(2) 0.056(3) 0.045(2) 0.012(2) 0.0104(17) 0.005(2)
O4 0.069(3) 0.056(3) 0.048(2) 0.015(2) 0.019(2) 0.0068(19)

loop_
_atom_type_symbol
_atom_type_description
_atom_type_scat_dispersion_real
_atom_type_scat_dispersion_imag
_atom_type_scat_source
C C 0.0033 0.0016 'International Tables Vol C Tables 4.2.6.8 and 6.1.1.4'
H H 0.0000 0.0000 'International Tables Vol C Tables 4.2.6.8 and 6.1.1.4'
N N 0.0061 0.0033 'International Tables Vol C Tables 4.2.6.8 and 6.1.1.4'
O O 0.0106 0.0060 'International Tables Vol C Tables 4.2.6.8 and 6.1.1.4'

loop_
_geom_angle_atom_site_label_1
_geom_angle_atom_site_label_2
_geom_angle_atom_site_label_3
_geom_angle
C2 C1 C6 121.6(5)
C2 C1 N1 119.0(5)
C6 C1 N1 119.5(5)
C1 C2 C3 117.6(5)
C1 C2 C11 122.1(5)
C3 C2 C11 120.3(5)
C4 C3 C2 120.9(5)
C4 C3 H3 119.6
C2 C3 H3 119.6
C5 C4 C3 121.5(5)
C5 C4 H4 119.3
C3 C4 H4 119.3
C4 C5 C6 118.3(5)
C4 C5 C12 122.3(5)
C6 C5 C12 119.4(5)
C1 C6 C5 120.1(5)
C1 C6 H6 119.9
C5 C6 H6 119.9
O1 C7 N1 123.9(4)
O1 C7 C8 120.6(4)
N1 C7 C8 115.5(4)
C9 C8 C7 112.7(4)
C9 C8 H8A 109.1
C7 C8 H8A 109.1
C9 C8 H8B 109.1
C7 C8 H8B 109.1
H8A C8 H8B 107.8
C10 C9 C8 114.3(4)
C10 C9 H9A 108.7
C8 C9 H9A 108.7
C10 C9 H9B 108.7
C8 C9 H9B 108.7
H9A C9 H9B 107.6
O3 C10 O2 123.6(5)
O3 C10 C9 124.5(5)
O2 C10 C9 111.8(5)
C2 C11 H11A 109.5
C2 C11 H11B 109.5
H11A C11 H11B 109.5
C2 C11 H11C 109.5
H11A C11 H11C 109.5
H11B C11 H11C 109.5
C5 C12 H12A 109.5
C5 C12 H12B 109.5
H12A C12 H12B 109.5
C5 C12 H12C 109.5
H12A C12 H12C 109.5
H12B C12 H12C 109.5
C7 N1 C1 126.8(4)
C7 N1 H1N 122(3)
C1 N1 H1N 111(3)
C10 O2 H2O 104(4)
H41 O4 H42 117(5)

loop_
_geom_bond_atom_site_label_1
_geom_bond_atom_site_label_2
_geom_bond_distance
C1 C2 1.378(6)
C1 C6 1.389(6)
C1 N1 1.427(6)
C2 C3 1.396(7)
C2 C11 1.506(6)
C3 C4 1.382(7)
C3 H3 0.9300
C4 C5 1.368(7)
C4 H4 0.9300
C5 C6 1.397(6)
C5 C12 1.511(6)
C6 H6 0.9300
C7 O1 1.223(4)
C7 N1 1.344(5)
C7 C8 1.516(6)
C8 C9 1.504(6)
C8 H8A 0.9700
C8 H8B 0.9700
C9 C10 1.499(6)
C9 H9A 0.9700
C9 H9B 0.9700
C10 O3 1.208(6)
C10 O2 1.315(6)
C11 H11A 0.9600
C11 H11B 0.9600
C11 H11C 0.9600
C12 H12A 0.9600
C12 H12B 0.9600
C12 H12C 0.9600
N1 H1N 0.852(18)
O2 H2O 0.830(19)
O4 H41 0.836(19)
O4 H42 0.827(19)

loop_
_geom_hbond_atom_site_label_D
_geom_hbond_atom_site_label_H
_geom_hbond_atom_site_label_A
_geom_hbond_site_symmetry_A
_geom_hbond_distance_DH
_geom_hbond_distance_HA
_geom_hbond_distance_DA
_geom_hbond_angle_DHA
N1 H1N O1 4_566 0.852(18) 2.10(2) 2.914(4) 161(4)
O2 H2O O4 4_565 0.830(19) 1.81(2) 2.621(5) 164(5)
O4 H41 O3 . 0.836(19) 2.01(2) 2.831(5) 168(5)
O4 H42 O3 3_656 0.827(19) 2.07(2) 2.882(5) 166(5)

loop_
_geom_torsion_atom_site_label_1
_geom_torsion_atom_site_label_2
_geom_torsion_atom_site_label_3
_geom_torsion_atom_site_label_4
_geom_torsion
C6 C1 C2 C3 0.1(7)
N1 C1 C2 C3 179.0(4)
C6 C1 C2 C11 -179.8(4)
N1 C1 C2 C11 -0.9(7)
C1 C2 C3 C4 0.4(7)
C11 C2 C3 C4 -179.7(4)
C2 C3 C4 C5 -0.7(8)
C3 C4 C5 C6 0.5(7)
C3 C4 C5 C12 -179.1(5)
C2 C1 C6 C5 -0.3(7)
N1 C1 C6 C5 -179.2(4)
C4 C5 C6 C1 0.0(7)
C12 C5 C6 C1 179.6(4)
O1 C7 C8 C9 21.9(7)
N1 C7 C8 C9 -160.2(4)
C7 C8 C9 C10 -75.3(5)
C8 C9 C10 O3 -34.4(7)
C8 C9 C10 O2 148.7(4)
O1 C7 N1 C1 -1.3(8)
C8 C7 N1 C1 -179.1(5)
C2 C1 N1 C7 139.5(5)
C6 C1 N1 C7 -41.6(7)

loop_
_cod_related_entry_id
_cod_related_entry_database
_cod_related_entry_code
1 ChemSpider 30656882
